data_7045311
loop_
_publ_author_name
'Garc\'ia-Rodr\'iguez, Ra\'ul'
'Kopf, Sara'
'Wright, Dominic S.'

_publ_section_title
;
 Modifying the donor properties of tris(pyridyl)aluminates in
 lanthanide(ii) sandwich compounds.
;
_journal_issue 7
_journal_name_full 'Dalton transactions (Cambridge, England : 2003)'
_journal_page_first 2232
_journal_page_last 2239
_journal_paper_doi 10.1039/c7dt04657j
_journal_volume 47
_journal_year 2018
_chemical_formula_moiety 'C28 H39 Al I N3 O2 Yb, C4 H8 O'
_chemical_formula_sum 'C32 H47 Al I N3 O3 Yb'
_chemical_formula_weight 848.64
_chemical_properties_physical Air-sensitive,Moisture-sensitive
_space_group_crystal_system monoclinic
_space_group_IT_number 11
_space_group_name_Hall '-P 2yb'
_space_group_name_H-M_alt 'P 1 21/m 1'
_symmetry_space_group_name_Hall '-P 2yb'
_symmetry_space_group_name_H-M 'P 1 21/m 1'
_atom_sites_solution_hydrogens mixed
_audit_creation_method SHELXL-2013
_audit_update_record
;
2017-11-24 deposited with the CCDC.
2018-01-16 downloaded from the CCDC.
;
_cell_angle_alpha 90
_cell_angle_beta 105.9277(4)
_cell_angle_gamma 90
_cell_formula_units_Z 2
_cell_length_a 10.9332(3)
_cell_length_b 14.2445(5)
_cell_length_c 11.6132(4)
_cell_measurement_reflns_used 9984
_cell_measurement_temperature 180(2)
_cell_measurement_theta_max 66.6
_cell_measurement_theta_min 3.96
_cell_volume 1739.18(10)
_computing_cell_refinement 'SAINT (Bruker, 2014)'
_computing_data_collection 'APEX2 (Bruker, 2014)'
_computing_data_reduction SAINT
_computing_publication_material 'SHELXL-97 (Sheldrick 1997)'
_computing_structure_refinement 'SHELXL-97 (Sheldrick 1997)'
_computing_structure_solution 'SHELXT (Sheldrick, 2014)'
_diffrn_ambient_temperature 180(2)
_diffrn_measured_fraction_theta_full 0.999
_diffrn_measured_fraction_theta_max 0.999
_diffrn_measurement_device_type 'Bruker D8-QUEST PHOTON-100'
_diffrn_measurement_method '\w and \f-scans'
_diffrn_radiation_type CuK\a
_diffrn_radiation_wavelength 1.54184
_diffrn_reflns_av_R_equivalents 0.0790
_diffrn_reflns_av_unetI/netI 0.0478
_diffrn_reflns_Laue_measured_fraction_full 0.999
_diffrn_reflns_Laue_measured_fraction_max 0.999
_diffrn_reflns_limit_h_max 13
_diffrn_reflns_limit_h_min -12
_diffrn_reflns_limit_k_max 16
_diffrn_reflns_limit_k_min -16
_diffrn_reflns_limit_l_max 13
_diffrn_reflns_limit_l_min -13
_diffrn_reflns_number 21396
_diffrn_reflns_point_group_measured_fraction_full 0.999
_diffrn_reflns_point_group_measured_fraction_max 0.999
_diffrn_reflns_theta_full 67.684
_diffrn_reflns_theta_max 66.626
_diffrn_reflns_theta_min 3.958
_diffrn_source 'Incoatec I\mS Cu microsource'
_exptl_absorpt_coefficient_mu 12.449
_exptl_absorpt_correction_T_max 0.753
_exptl_absorpt_correction_T_min 0.248
_exptl_absorpt_correction_type multi-scan
_exptl_absorpt_process_details 'SADABS (Bruker, 2014)'
_exptl_crystal_colour Red
_exptl_crystal_density_diffrn 1.621
_exptl_crystal_description block
_exptl_crystal_F_000 840
_exptl_crystal_recrystallization_method 'Re-crystallisation from solvent: THF/hexane'
_exptl_crystal_size_max 0.21
_exptl_crystal_size_mid 0.14
_exptl_crystal_size_min 0.06
_refine_diff_density_max 2.102
_refine_diff_density_min -2.902
_refine_diff_density_rms 0.178
_refine_ls_extinction_method none
_refine_ls_goodness_of_fit_ref 1.081
_refine_ls_hydrogen_treatment constr
_refine_ls_matrix_type full
_refine_ls_number_parameters 224
_refine_ls_number_reflns 3205
_refine_ls_number_restraints 40
_refine_ls_restrained_S_all 1.079
_refine_ls_R_factor_all 0.0635
_refine_ls_R_factor_gt 0.0497
_refine_ls_shift/su_max 0.001
_refine_ls_shift/su_mean 0.000
_refine_ls_structure_factor_coef Fsqd
_refine_ls_weighting_details 'w=1/[\s^2^(Fo^2^)+(0.0802P)^2^+5.9532P] where P=(Fo^2^+2Fc^2^)/3'
_refine_ls_weighting_scheme calc
_refine_ls_wR_factor_gt 0.1290
_refine_ls_wR_factor_ref 0.1400
_reflns_Friedel_coverage 0.000
_reflns_number_gt 2667
_reflns_number_total 3205
_reflns_threshold_expression 'I > 2\s(I)'
_cod_data_source_file c7dt04657j2.cif
_cod_data_source_block compound_5
_cod_depositor_comments 'Adding full bibliography for 7045310--7045315.cif.'
_cod_database_code 7045311
_shelx_space_group_comment
;
The symmetry employed for this shelxl refinement is uniquely defined
by the following loop, which should always be used as a source of
symmetry information in preference to the above space-group names.
They are only intended as comments.
;
_shelxl_version_number 2013-4

loop_
_space_group_symop_operation_xyz
'x, y, z'
'-x, y+1/2, -z'
'-x, -y, -z'
'x, -y-1/2, z'

loop_
_atom_site_label
_atom_site_type_symbol
_atom_site_fract_x
_atom_site_fract_y
_atom_site_fract_z
_atom_site_U_iso_or_equiv
_atom_site_adp_type
_atom_site_occupancy
_atom_site_site_symmetry_order
_atom_site_calc_flag
_atom_site_refinement_flags_posn
_atom_site_refinement_flags_adp
_atom_site_refinement_flags_occupancy
_atom_site_disorder_assembly
_atom_site_disorder_group
Yb1 Yb 0.78501(4) 0.2500 0.79002(4) 0.02418(19) Uani 1 2 d S T P . .
I1 I 1.04982(6) 0.2500 0.97625(6) 0.0348(2) Uani 1 2 d S T P . .
Al1 Al 0.5382(3) 0.2500 0.5307(2) 0.0262(6) Uani 1 2 d S T P . .
N1 N 0.5560(8) 0.2500 0.7905(6) 0.0259(17) Uani 1 2 d S T P . .
N2 N 0.7708(5) 0.3667(4) 0.6222(5) 0.0302(13) Uani 1 1 d . . . . .
C1 C 0.3958(12) 0.2500 0.3823(10) 0.046(3) Uani 1 2 d S T P . .
H1A H 0.3425 0.1940 0.3833 0.055 Uiso 1 1 d R U . . .
C2 C 0.4347(13) 0.2500 0.2637(9) 0.051(3) Uani 1 2 d S TU P . .
H2A H 0.3581 0.2500 0.1960 0.077 Uiso 1 2 d R U P . .
H2B H 0.4853 0.3062 0.2600 0.077 Uiso 1 1 d R U . . .
C11 C 0.4705(9) 0.2500 0.6775(8) 0.0244(19) Uani 1 2 d S T P . .
C12 C 0.3418(9) 0.2500 0.6666(9) 0.029(2) Uani 1 2 d S T P . .
H12 H 0.2831 0.2500 0.5892 0.035 Uiso 1 2 calc R U P . .
C13 C 0.2971(10) 0.2500 0.7674(10) 0.032(2) Uani 1 2 d S T P . .
H13 H 0.2083 0.2500 0.7594 0.039 Uiso 1 2 calc R U P . .
C14 C 0.3831(10) 0.2500 0.8797(9) 0.032(2) Uani 1 2 d S T P . .
H14 H 0.3542 0.2500 0.9498 0.038 Uiso 1 2 calc R U P . .
C15 C 0.5110(10) 0.2500 0.8883(9) 0.031(2) Uani 1 2 d S T P . .
C16 C 0.6101(10) 0.2500 1.0097(9) 0.035(2) Uani 1 2 d S T P . .
H16A H 0.5672 0.2500 1.0736 0.052 Uiso 1 2 d R U P . .
H16B H 0.6635 0.1938 1.0167 0.052 Uiso 1 1 d R U . . .
C21 C 0.6540(6) 0.3621(5) 0.5402(6) 0.0280(14) Uani 1 1 d . . . . .
C22 C 0.6182(8) 0.4338(5) 0.4577(7) 0.0404(18) Uani 1 1 d . . . . .
H22 H 0.5368 0.4312 0.4012 0.049 Uiso 1 1 calc R U . . .
C23 C 0.6973(9) 0.5095(6) 0.4547(8) 0.052(2) Uani 1 1 d . . . . .
H23 H 0.6708 0.5584 0.3977 0.062 Uiso 1 1 calc R U . . .
C24 C 0.8150(9) 0.5118(6) 0.5365(8) 0.050(2) Uani 1 1 d . . . . .
H24 H 0.8720 0.5621 0.5360 0.060 Uiso 1 1 calc R U . . .
C25 C 0.8499(8) 0.4397(6) 0.6201(7) 0.0427(19) Uani 1 1 d . . . . .
C26 C 0.9761(9) 0.4415(7) 0.7109(9) 0.061(3) Uani 1 1 d . . . . .
H26A H 0.9639 0.4502 0.7908 0.091 Uiso 1 1 calc R U . . .
H26B H 1.0268 0.4936 0.6934 0.091 Uiso 1 1 calc R U . . .
H26C H 1.0205 0.3821 0.7084 0.091 Uiso 1 1 calc R U . . .
O1 O 0.7591(5) 0.4093(4) 0.8777(4) 0.0392(12) Uani 1 1 d D . . . .
C30 C 0.6604(8) 0.4735(6) 0.8199(7) 0.051(2) Uani 1 1 d D . . . .
H30A H 0.5890 0.4398 0.7642 0.061 Uiso 1 1 calc R U . . .
H30B H 0.6932 0.5216 0.7745 0.061 Uiso 1 1 calc R U . . .
C31 C 0.6190(11) 0.5169(8) 0.9185(9) 0.078(4) Uani 1 1 d D . . . .
H31A H 0.5972 0.5838 0.9004 0.094 Uiso 1 1 calc R U . . .
H31B H 0.5430 0.4842 0.9291 0.094 Uiso 1 1 calc R U . . .
C32 C 0.7248(8) 0.5088(6) 1.0277(8) 0.049(2) Uani 1 1 d D . . . .
H32A H 0.6983 0.4741 1.0907 0.059 Uiso 1 1 calc R U . . .
H32B H 0.7563 0.5716 1.0588 0.059 Uiso 1 1 calc R U . . .
C33 C 0.8249(7) 0.4556(6) 0.9885(7) 0.047(2) Uani 1 1 d D . . . .
H33A H 0.8905 0.4990 0.9754 0.056 Uiso 1 1 calc R U . . .
H33B H 0.8666 0.4089 1.0499 0.056 Uiso 1 1 calc R U . . .
O2 O 1.0636(8) 0.2500 0.4351(7) 0.068(3) Uani 1 2 d DS T P . .
C40 C 0.9464(12) 0.2740(11) 0.4578(12) 0.055(5) Uani 0.5 1 d D U P A -1
H40A H 0.9340 0.3429 0.4554 0.066 Uiso 0.5 1 calc R U P A -1
H40B H 0.9429 0.2503 0.5369 0.066 Uiso 0.5 1 calc R U P A -1
C41 C 0.8483(12) 0.2272(13) 0.3592(13) 0.059(6) Uani 0.5 1 d D U P A -1
H41A H 0.8307 0.1631 0.3834 0.071 Uiso 0.5 1 calc R U P A -1
H41B H 0.7681 0.2636 0.3392 0.071 Uiso 0.5 1 calc R U P A -1
C42 C 0.9002(12) 0.2234(13) 0.2569(12) 0.062(6) Uani 0.5 1 d D U P A -1
H42A H 0.8685 0.2765 0.2017 0.074 Uiso 0.5 1 calc R U P A -1
H42B H 0.8771 0.1638 0.2126 0.074 Uiso 0.5 1 calc R U P A -1
C43 C 1.0405(11) 0.2301(10) 0.3098(9) 0.036(4) Uani 0.5 1 d D U P A -1
H43A H 1.0816 0.1702 0.2985 0.043 Uiso 0.5 1 calc R U P A -1
H43B H 1.0759 0.2808 0.2702 0.043 Uiso 0.5 1 calc R U P A -1

loop_
_atom_site_aniso_label
_atom_site_aniso_U_11
_atom_site_aniso_U_22
_atom_site_aniso_U_33
_atom_site_aniso_U_23
_atom_site_aniso_U_13
_atom_site_aniso_U_12
Yb1 0.0213(3) 0.0320(3) 0.0192(3) 0.000 0.0054(2) 0.000
I1 0.0219(4) 0.0505(4) 0.0301(4) 0.000 0.0041(3) 0.000
Al1 0.0284(15) 0.0324(14) 0.0172(14) 0.000 0.0052(11) 0.000
N1 0.031(4) 0.036(4) 0.011(4) 0.000 0.006(3) 0.000
N2 0.034(3) 0.031(3) 0.028(3) 0.003(2) 0.013(3) -0.006(2)
C1 0.051(7) 0.044(7) 0.037(7) 0.000 0.006(6) 0.000
C2 0.073(8) 0.063(7) 0.010(5) 0.000 -0.001(5) 0.000
C11 0.026(5) 0.025(4) 0.022(5) 0.000 0.007(4) 0.000
C12 0.027(5) 0.038(5) 0.022(5) 0.000 0.005(4) 0.000
C13 0.028(5) 0.030(5) 0.041(6) 0.000 0.013(5) 0.000
C14 0.035(6) 0.038(5) 0.027(5) 0.000 0.018(5) 0.000
C15 0.038(6) 0.030(5) 0.027(5) 0.000 0.013(5) 0.000
C16 0.040(6) 0.042(6) 0.022(5) 0.000 0.011(5) 0.000
C21 0.028(4) 0.035(4) 0.023(3) -0.005(3) 0.010(3) 0.000(3)
C22 0.045(5) 0.039(4) 0.035(4) 0.009(3) 0.006(4) 0.009(3)
C23 0.063(6) 0.042(4) 0.050(5) 0.018(4) 0.014(5) 0.002(4)
C24 0.068(6) 0.035(4) 0.047(5) 0.010(4) 0.014(5) -0.022(4)
C25 0.040(4) 0.054(5) 0.035(4) -0.003(4) 0.011(4) -0.005(4)
C26 0.050(5) 0.072(6) 0.052(6) 0.015(5) -0.001(4) -0.034(5)
O1 0.035(3) 0.046(3) 0.031(3) -0.006(2) -0.001(2) 0.004(2)
C30 0.057(5) 0.037(4) 0.047(5) 0.000(4) -0.006(4) 0.014(4)
C31 0.088(8) 0.092(8) 0.058(6) 0.003(6) 0.025(6) 0.057(7)
C32 0.053(5) 0.046(5) 0.051(5) -0.020(4) 0.021(4) -0.001(4)
C33 0.040(5) 0.045(5) 0.048(5) -0.022(4) 0.001(4) -0.007(4)
O2 0.046(5) 0.110(8) 0.039(5) 0.000 -0.001(4) 0.000
C40 0.061(8) 0.064(11) 0.049(7) 0.000(6) 0.029(6) -0.010(6)
C41 0.055(8) 0.064(11) 0.061(8) -0.004(7) 0.021(7) -0.007(6)
C42 0.058(8) 0.064(10) 0.056(8) -0.001(6) 0.003(7) 0.000(6)
C43 0.039(6) 0.039(10) 0.030(6) -0.011(5) 0.011(5) 0.000(5)

loop_
_atom_type_symbol
_atom_type_description
_atom_type_scat_dispersion_real
_atom_type_scat_dispersion_imag
_atom_type_scat_source
C C 0.0181 0.0091 'International Tables Vol C Tables 4.2.6.8 and 6.1.1.4'
I I -0.3257 6.8362 'International Tables Vol C Tables 4.2.6.8 and 6.1.1.4'
H H 0.0000 0.0000 'International Tables Vol C Tables 4.2.6.8 and 6.1.1.4'
Yb Yb -7.2108 4.4329 'International Tables Vol C Tables 4.2.6.8 and 6.1.1.4'
Al Al 0.2130 0.2455 'International Tables Vol C Tables 4.2.6.8 and 6.1.1.4'
N N 0.0311 0.0180 'International Tables Vol C Tables 4.2.6.8 and 6.1.1.4'
O O 0.0492 0.0322 'International Tables Vol C Tables 4.2.6.8 and 6.1.1.4'

loop_
_geom_angle_atom_site_label_1
_geom_angle_atom_site_label_2
_geom_angle_atom_site_label_3
_geom_angle
_geom_angle_site_symmetry_1
_geom_angle_site_symmetry_3
N1 Yb1 N2 98.70(18) . .
N1 Yb1 N2 98.70(18) . 4_565
N2 Yb1 N2 82.0(3) . 4_565
N1 Yb1 O1 77.14(13) . .
N2 Yb1 O1 74.43(17) . .
N2 Yb1 O1 155.01(18) 4_565 .
N1 Yb1 O1 77.14(13) . 4_565
N2 Yb1 O1 155.01(18) . 4_565
N2 Yb1 O1 74.43(17) 4_565 4_565
O1 Yb1 O1 127.1(2) . 4_565
N1 Yb1 I1 137.78(17) . .
N2 Yb1 I1 112.63(13) . .
N2 Yb1 I1 112.63(13) 4_565 .
O1 Yb1 I1 84.58(11) . .
O1 Yb1 I1 84.58(11) 4_565 .
N1 Yb1 Al1 57.23(17) . .
N2 Yb1 Al1 57.33(13) . .
N2 Yb1 Al1 57.33(13) 4_565 .
O1 Yb1 Al1 101.77(11) . .
O1 Yb1 Al1 101.77(11) 4_565 .
I1 Yb1 Al1 164.98(5) . .
C1 Al1 C21 112.2(3) . .
C1 Al1 C21 112.2(3) . 4_565
C21 Al1 C21 104.3(4) . 4_565
C1 Al1 C11 110.4(5) . .
C21 Al1 C11 108.7(2) . .
C21 Al1 C11 108.7(2) 4_565 .
C1 Al1 Yb1 179.7(4) . .
C21 Al1 Yb1 67.9(2) . .
C21 Al1 Yb1 67.9(2) 4_565 .
C11 Al1 Yb1 69.3(3) . .
C15 N1 C11 119.2(8) . .
C15 N1 Yb1 126.5(6) . .
C11 N1 Yb1 114.4(5) . .
C25 N2 C21 120.1(6) . .
C25 N2 Yb1 127.7(5) . .
C21 N2 Yb1 110.6(4) . .
C2 C1 Al1 115.6(9) . .
C2 C1 H1A 108.4 . .
Al1 C1 H1A 108.3 . .
C1 C2 H2A 109.3 . .
C1 C2 H2B 109.6 . .
H2A C2 H2B 109.5 . .
C12 C11 N1 119.6(8) . .
C12 C11 Al1 121.3(7) . .
N1 C11 Al1 119.1(6) . .
C11 C12 C13 120.6(9) . .
C11 C12 H12 119.7 . .
C13 C12 H12 119.7 . .
C14 C13 C12 119.4(9) . .
C14 C13 H13 120.3 . .
C12 C13 H13 120.3 . .
C15 C14 C13 118.9(9) . .
C15 C14 H14 120.6 . .
C13 C14 H14 120.6 . .
N1 C15 C14 122.3(10) . .
N1 C15 C16 116.4(9) . .
C14 C15 C16 121.2(9) . .
C15 C16 H16A 109.5 . .
C15 C16 H16B 109.4 . .
H16A C16 H16B 109.5 . .
N2 C21 C22 118.7(7) . .
N2 C21 Al1 121.7(5) . .
C22 C21 Al1 119.4(5) . .
C21 C22 C23 122.1(8) . .
C21 C22 H22 119.0 . .
C23 C22 H22 119.0 . .
C24 C23 C22 118.2(7) . .
C24 C23 H23 120.9 . .
C22 C23 H23 120.9 . .
C23 C24 C25 119.3(7) . .
C23 C24 H24 120.3 . .
C25 C24 H24 120.3 . .
N2 C25 C24 121.6(7) . .
N2 C25 C26 118.2(7) . .
C24 C25 C26 120.3(8) . .
C25 C26 H26A 109.5 . .
C25 C26 H26B 109.5 . .
H26A C26 H26B 109.5 . .
C25 C26 H26C 109.5 . .
H26A C26 H26C 109.5 . .
H26B C26 H26C 109.5 . .
C30 O1 C33 104.6(5) . .
C30 O1 Yb1 122.4(4) . .
C33 O1 Yb1 133.0(4) . .
O1 C30 C31 104.8(7) . .
O1 C30 H30A 110.8 . .
C31 C30 H30A 110.8 . .
O1 C30 H30B 110.8 . .
C31 C30 H30B 110.8 . .
H30A C30 H30B 108.9 . .
C32 C31 C30 107.5(7) . .
C32 C31 H31A 110.2 . .
C30 C31 H31A 110.2 . .
C32 C31 H31B 110.2 . .
C30 C31 H31B 110.2 . .
H31A C31 H31B 108.5 . .
C31 C32 C33 104.2(6) . .
C31 C32 H32A 110.9 . .
C33 C32 H32A 110.9 . .
C31 C32 H32B 110.9 . .
C33 C32 H32B 110.9 . .
H32A C32 H32B 108.9 . .
O1 C33 C32 105.9(6) . .
O1 C33 H33A 110.6 . .
C32 C33 H33A 110.6 . .
O1 C33 H33B 110.6 . .
C32 C33 H33B 110.6 . .
H33A C33 H33B 108.7 . .
C40 O2 C43 108.6(8) . .
O2 C40 C41 104.2(9) . .
O2 C40 H40A 110.9 . .
C41 C40 H40A 110.9 . .
O2 C40 H40B 110.9 . .
C41 C40 H40B 110.9 . .
H40A C40 H40B 108.9 . .
C42 C41 C40 106.5(9) . .
C42 C41 H41A 110.4 . .
C40 C41 H41A 110.4 . .
C42 C41 H41B 110.4 . .
C40 C41 H41B 110.4 . .
H41A C41 H41B 108.6 . .
C41 C42 C43 104.5(9) . .
C41 C42 H42A 110.9 . .
C43 C42 H42A 110.9 . .
C41 C42 H42B 110.9 . .
C43 C42 H42B 110.9 . .
H42A C42 H42B 108.9 . .
O2 C43 C42 107.7(8) . .
O2 C43 H43A 110.2 . .
C42 C43 H43A 110.2 . .
O2 C43 H43B 110.2 . .
C42 C43 H43B 110.2 . .
H43A C43 H43B 108.5 . .

loop_
_geom_bond_atom_site_label_1
_geom_bond_atom_site_label_2
_geom_bond_distance
_geom_bond_site_symmetry_2
Yb1 N1 2.505(8) .
Yb1 N2 2.534(5) .
Yb1 N2 2.534(5) 4_565
Yb1 O1 2.535(5) .
Yb1 O1 2.535(5) 4_565
Yb1 I1 3.1021(8) .
Yb1 Al1 3.448(3) .
Al1 C1 1.980(12) .
Al1 C21 2.022(7) .
Al1 C21 2.022(7) 4_565
Al1 C11 2.036(9) .
N1 C15 1.357(12) .
N1 C11 1.387(12) .
N2 C25 1.357(10) .
N2 C21 1.369(9) .
C1 C2 1.549(15) .
C1 H1A 0.9901 .
C2 H2A 0.9795 .
C2 H2B 0.9801 .
C11 C12 1.378(13) .
C12 C13 1.387(14) .
C12 H12 0.9500 .
C13 C14 1.383(15) .
C13 H13 0.9500 .
C14 C15 1.375(15) .
C14 H14 0.9500 .
C15 C16 1.524(14) .
C16 H16A 0.9808 .
C16 H16B 0.9800 .
C21 C22 1.381(10) .
C22 C23 1.389(12) .
C22 H22 0.9500 .
C23 C24 1.374(13) .
C23 H23 0.9500 .
C24 C25 1.393(12) .
C24 H24 0.9500 .
C25 C26 1.489(12) .
C26 H26A 0.9800 .
C26 H26B 0.9800 .
C26 H26C 0.9800 .
O1 C30 1.433(8) .
O1 C33 1.449(8) .
C30 C31 1.478(11) .
C30 H30A 0.9900 .
C30 H30B 0.9900 .
C31 C32 1.467(12) .
C31 H31A 0.9900 .
C31 H31B 0.9900 .
C32 C33 1.501(10) .
C32 H32A 0.9900 .
C32 H32B 0.9900 .
C33 H33A 0.9900 .
C33 H33B 0.9900 .
O2 C40 1.419(11) .
O2 C43 1.436(10) .
C40 C41 1.494(13) .
C40 H40A 0.9900 .
C40 H40B 0.9900 .
C41 C42 1.450(14) .
C41 H41A 0.9900 .
C41 H41B 0.9900 .
C42 C43 1.490(12) .
C42 H42A 0.9900 .
C42 H42B 0.9900 .
C43 H43A 0.9900 .
C43 H43B 0.9900 .

loop_
_geom_torsion_atom_site_label_1
_geom_torsion_atom_site_label_2
_geom_torsion_atom_site_label_3
_geom_torsion_atom_site_label_4
_geom_torsion
C15 N1 C11 C12 0.000(4)
Yb1 N1 C11 C12 180.000(3)
C15 N1 C11 Al1 180.000(2)
Yb1 N1 C11 Al1 0.000(3)
N1 C11 C12 C13 0.000(4)
Al1 C11 C12 C13 180.000(3)
C11 C12 C13 C14 0.000(5)
C12 C13 C14 C15 0.000(5)
C11 N1 C15 C14 0.000(5)
Yb1 N1 C15 C14 180.000(4)
C11 N1 C15 C16 180.000(4)
Yb1 N1 C15 C16 0.000(5)
C13 C14 C15 N1 0.000(5)
C13 C14 C15 C16 180.000(4)
C25 N2 C21 C22 -1.2(10)
Yb1 N2 C21 C22 165.6(5)
C25 N2 C21 Al1 175.0(5)
Yb1 N2 C21 Al1 -18.2(6)
N2 C21 C22 C23 0.7(11)
Al1 C21 C22 C23 -175.6(7)
C21 C22 C23 C24 0.5(13)
C22 C23 C24 C25 -1.0(14)
C21 N2 C25 C24 0.6(11)
Yb1 N2 C25 C24 -163.7(6)
C21 N2 C25 C26 -179.9(7)
Yb1 N2 C25 C26 15.7(11)
C23 C24 C25 N2 0.5(14)
C23 C24 C25 C26 -178.9(9)
C33 O1 C30 C31 -35.6(10)
Yb1 O1 C30 C31 141.8(7)
O1 C30 C31 C32 23.5(12)
C30 C31 C32 C33 -2.4(12)
C30 O1 C33 C32 34.5(9)
Yb1 O1 C33 C32 -142.5(6)
C31 C32 C33 O1 -19.3(10)
C43 O2 C40 C41 25.0(14)
O2 C40 C41 C42 -29.8(17)
C40 C41 C42 C43 22.7(18)
C40 O2 C43 C42 -11.3(14)
C41 C42 C43 O2 -7.7(17)
